data_1505223
loop_
_publ_author_name
'Huang, Huarong'
'She, Zhigang'
'Lin, Yongcheng'
'Vrijmoed, L. L. P.'
'Lin, Wenhan'

_publ_section_title
;
 Cyclic peptides from an endophytic fungus obtained from a mangrove leaf
 (Kandelia candel).
;
_journal_issue 11
_journal_name_full 'Journal of natural products'
_journal_page_first 1696
_journal_page_last 1699
_journal_paper_doi 10.1021/np0605891
_journal_volume 70
_journal_year 2007
_chemical_formula_sum 'C31 H53 N5 O11'
_chemical_formula_weight 671.78
_space_group_IT_number 4
_symmetry_cell_setting monoclinic
_symmetry_space_group_name_Hall 'P 2yb'
_symmetry_space_group_name_H-M 'P 1 21 1'
_atom_sites_solution_hydrogens geom
_atom_sites_solution_primary direct
_atom_sites_solution_secondary difmap
_audit_creation_method SHELXL-97
_cell_angle_alpha 90.00
_cell_angle_beta 103.888(5)
_cell_angle_gamma 90.00
_cell_formula_units_Z 2
_cell_length_a 7.156(2)
_cell_length_b 30.155(9)
_cell_length_c 8.678(3)
_cell_measurement_reflns_used 1023
_cell_measurement_temperature 293(2)
_cell_measurement_theta_max 23.94
_cell_measurement_theta_min 2.51
_cell_volume 1817.9(10)
_computing_cell_refinement 'SAINT-Plus (Bruker, 1999)'
_computing_data_collection 'SMART (Bruker, 1999)'
_computing_data_reduction 'SAINT-Plus (Bruker, 1999)'
_computing_molecular_graphics SHELXTL
_computing_publication_material SHELXTL
_computing_structure_refinement SHELXTL
_computing_structure_solution 'SHELXTL (Bruker, 1999)'
_diffrn_ambient_temperature 293(2)
_diffrn_measured_fraction_theta_full 0.988
_diffrn_measured_fraction_theta_max 0.988
_diffrn_measurement_device_type 'CCD area detector'
_diffrn_measurement_method 'phi and omega scans'
_diffrn_radiation_monochromator graphite
_diffrn_radiation_source 'fine-focus sealed tube'
_diffrn_radiation_type MoK\a
_diffrn_radiation_wavelength 0.71073
_diffrn_reflns_av_R_equivalents 0.0243
_diffrn_reflns_av_sigmaI/netI 0.0324
_diffrn_reflns_limit_h_max 9
_diffrn_reflns_limit_h_min -8
_diffrn_reflns_limit_k_max 27
_diffrn_reflns_limit_k_min -38
_diffrn_reflns_limit_l_max 11
_diffrn_reflns_limit_l_min -11
_diffrn_reflns_number 11360
_diffrn_reflns_theta_full 27.13
_diffrn_reflns_theta_max 27.13
_diffrn_reflns_theta_min 2.42
_exptl_absorpt_coefficient_mu 0.093
_exptl_absorpt_correction_T_max 0.9718
_exptl_absorpt_correction_T_min 0.9567
_exptl_absorpt_correction_type multi-scan
_exptl_absorpt_process_details 'SADABS (Sheldrick, 1996)'
_exptl_crystal_colour colorless
_exptl_crystal_density_diffrn 1.227
_exptl_crystal_density_method 'not measured'
_exptl_crystal_description block
_exptl_crystal_F_000 724
_exptl_crystal_size_max 0.48
_exptl_crystal_size_mid 0.44
_exptl_crystal_size_min 0.31
_refine_diff_density_max 0.621
_refine_diff_density_min -0.363
_refine_diff_density_rms 0.050
_refine_ls_abs_structure_details 'Flack H D (1983), Acta Cryst. A39, 876-881'
_refine_ls_abs_structure_Flack 10(10)
_refine_ls_extinction_method none
_refine_ls_goodness_of_fit_ref 1.038
_refine_ls_hydrogen_treatment constr
_refine_ls_matrix_type full
_refine_ls_number_parameters 432
_refine_ls_number_reflns 4038
_refine_ls_number_restraints 47
_refine_ls_restrained_S_all 1.076
_refine_ls_R_factor_all 0.0802
_refine_ls_R_factor_gt 0.0566
_refine_ls_shift/su_max 0.000
_refine_ls_shift/su_mean 0.000
_refine_ls_structure_factor_coef Fsqd
_refine_ls_weighting_details 'calc w=1/[\s^2^(Fo^2^)+(0.1174P)^2^+0.0769P] where P=(Fo^2^+2Fc^2^)/3'
_refine_ls_weighting_scheme calc
_refine_ls_wR_factor_gt 0.1572
_refine_ls_wR_factor_ref 0.1741
_reflns_number_gt 2963
_reflns_number_total 4038
_reflns_threshold_expression >2sigma(I)
_cod_data_source_file np0605891si20070703_110631.cif
_cod_data_source_block 1962A_(1)
_cod_depositor_comments
;
The following automatic conversions were performed:

'_symmetry_cell_setting' value 'Monoclinic' changed to 'monoclinic'
according to /home/saulius/struct/CIF-dictionaries/cif_core.dic
dictionary named 'cif_core.dic' version 2.4.1 from 2010-06-29.

Automatic conversion script
Id: cif_fix_values 1715 2011-07-08 13:25:40Z adriana 
;
_cod_original_cell_volume 1818.0(10)
_cod_original_sg_symbol_H-M P2(1)
_cod_database_code 1505223

loop_
_symmetry_equiv_pos_as_xyz
'x, y, z'
'-x, y+1/2, -z'

loop_
_atom_site_label
_atom_site_type_symbol
_atom_site_fract_x
_atom_site_fract_y
_atom_site_fract_z
_atom_site_U_iso_or_equiv
_atom_site_adp_type
_atom_site_occupancy
_atom_site_symmetry_multiplicity
_atom_site_calc_flag
_atom_site_refinement_flags
C1 C 0.6445(6) 0.16790(15) 0.4894(5) 0.0426(9) Uani 1 1 d .
C2 C 0.7929(6) 0.20477(15) 0.4938(4) 0.0407(9) Uani 1 1 d .
H2 H 0.7223 0.2329 0.4830 0.049 Uiso 1 1 calc R
C3 C 0.8872(7) 0.20196(16) 0.3519(5) 0.0500(11) Uani 1 1 d .
H3A H 0.9649 0.1753 0.3616 0.060 Uiso 1 1 calc R
H3B H 0.7873 0.1998 0.2544 0.060 Uiso 1 1 calc R
C4 C 1.0114(7) 0.24142(16) 0.3424(5) 0.0481(10) Uani 1 1 d .
C5 C 0.9331(8) 0.2821(2) 0.2921(7) 0.0702(16) Uani 1 1 d .
H5 H 0.8001 0.2847 0.2581 0.084 Uiso 1 1 calc R
C6 C 1.0447(9) 0.3190(2) 0.2904(9) 0.0778(17) Uani 1 1 d .
H6 H 0.9868 0.3461 0.2579 0.093 Uiso 1 1 calc R
C7 C 1.2419(8) 0.31585(18) 0.3365(7) 0.0596(12) Uani 1 1 d .
C8 C 1.3200(9) 0.2760(2) 0.3835(10) 0.0820(19) Uani 1 1 d .
H8 H 1.4533 0.2731 0.4118 0.098 Uiso 1 1 calc R
C9 C 1.2070(8) 0.23952(19) 0.3904(9) 0.0757(17) Uani 1 1 d .
H9 H 1.2655 0.2129 0.4289 0.091 Uiso 1 1 calc R
C10 C 0.9459(6) 0.24110(15) 0.7432(5) 0.0421(9) Uani 1 1 d .
C11 C 1.1012(7) 0.23966(16) 0.8968(5) 0.0469(10) Uani 1 1 d .
H11 H 1.0513 0.2550 0.9781 0.056 Uiso 1 1 calc R
C12 C 1.2830(10) 0.2647(2) 0.8787(11) 0.104(3) Uani 1 1 d DU
H12 H 1.3259 0.2480 0.7967 0.125 Uiso 1 1 calc R
C13 C 1.2361(16) 0.3100(3) 0.8059(16) 0.152(4) Uani 1 1 d DU
H13A H 1.2004 0.3294 0.8818 0.182 Uiso 1 1 calc R
H13B H 1.1312 0.3077 0.7137 0.182 Uiso 1 1 calc R
H13C H 1.3470 0.3218 0.7760 0.182 Uiso 1 1 calc R
C14 C 1.4475(14) 0.2659(4) 1.0074(13) 0.132(3) Uani 1 1 d DU
H14A H 1.5482 0.2822 0.9770 0.158 Uiso 1 1 calc R
H14B H 1.4905 0.2362 1.0359 0.158 Uiso 1 1 calc R
H14C H 1.4155 0.2802 1.0966 0.158 Uiso 1 1 calc R
C15 C 1.0191(6) 0.16813(14) 0.9923(4) 0.0359(8) Uani 1 1 d .
C16 C 1.0996(5) 0.12516(14) 1.0730(5) 0.0392(9) Uani 1 1 d .
H16A H 1.1762 0.1108 1.0093 0.047 Uiso 1 1 calc R
H16B H 1.1842 0.1321 1.1753 0.047 Uiso 1 1 calc R
C17 C 0.9401(5) 0.08123(13) 1.2382(4) 0.0358(8) Uani 1 1 d .
C18 C 0.7891(6) 0.04701(14) 1.2493(4) 0.0401(9) Uani 1 1 d .
H18 H 0.6959 0.0597 1.3032 0.048 Uiso 1 1 calc R
C19 C 0.8808(9) 0.00628(19) 1.3371(6) 0.0639(14) Uani 1 1 d .
H19A H 0.9652 0.0155 1.4368 0.077 Uiso 1 1 calc R
H19B H 0.9599 -0.0079 1.2749 0.077 Uiso 1 1 calc R
C20 C 0.7390(11) -0.0277(2) 1.3717(7) 0.0773(18) Uani 1 1 d .
H20 H 0.6422 -0.0336 1.2730 0.093 Uiso 1 1 calc R
C21 C 0.8489(17) -0.0713(3) 1.4264(12) 0.130(4) Uani 1 1 d .
H21A H 0.9470 -0.0754 1.3693 0.156 Uiso 1 1 calc R
H21B H 0.7607 -0.0958 1.4058 0.156 Uiso 1 1 calc R
H21C H 0.9072 -0.0697 1.5381 0.156 Uiso 1 1 calc R
C22 C 0.6384(17) -0.0125(3) 1.4931(10) 0.121(3) Uani 1 1 d .
H22A H 0.7311 -0.0017 1.5843 0.182 Uiso 1 1 calc R
H22B H 0.5685 -0.0368 1.5237 0.182 Uiso 1 1 calc R
H22C H 0.5504 0.0109 1.4497 0.182 Uiso 1 1 calc R
C23 C 0.4993(6) 0.03582(13) 1.0468(5) 0.0396(9) Uani 1 1 d .
C24 C 0.4260(6) 0.02305(15) 0.8707(5) 0.0433(10) Uani 1 1 d .
H24 H 0.5236 0.0053 0.8368 0.052 Uiso 1 1 calc R
C25 C 0.2407(8) -0.00340(18) 0.8482(6) 0.0578(12) Uani 1 1 d .
H25A H 0.1450 0.0153 0.8785 0.069 Uiso 1 1 calc R
H25B H 0.1946 -0.0099 0.7361 0.069 Uiso 1 1 calc R
C26 C 0.2519(10) -0.04620(19) 0.9384(7) 0.0718(17) Uani 1 1 d .
H26 H 0.3140 -0.0405 1.0501 0.086 Uiso 1 1 calc R
C27 C 0.3697(16) -0.0796(3) 0.8745(15) 0.137(4) Uani 1 1 d .
H27A H 0.3343 -0.0789 0.7606 0.164 Uiso 1 1 calc R
H27B H 0.3463 -0.1087 0.9108 0.164 Uiso 1 1 calc R
H27C H 0.5038 -0.0725 0.9112 0.164 Uiso 1 1 calc R
C28 C 0.0489(13) -0.0641(3) 0.9274(10) 0.102(3) Uani 1 1 d .
H28A H -0.0142 -0.0692 0.8182 0.123 Uiso 1 1 calc R
H28B H -0.0232 -0.0428 0.9718 0.123 Uiso 1 1 calc R
H28C H 0.0570 -0.0914 0.9855 0.123 Uiso 1 1 calc R
C29 C 0.5266(5) 0.08746(15) 0.7373(4) 0.0382(9) Uani 1 1 d .
C30 C 0.4528(6) 0.12812(17) 0.6407(5) 0.0454(10) Uani 1 1 d .
H30A H 0.3848 0.1189 0.5349 0.055 Uiso 1 1 calc R
H30B H 0.3613 0.1432 0.6888 0.055 Uiso 1 1 calc R
C31 C 0.695(2) 0.3736(5) 0.6746(16) 0.158(4) Uani 1 1 d U
H31A H 0.8171 0.3705 0.7500 0.189 Uiso 1 1 calc R
H31B H 0.5941 0.3640 0.7220 0.189 Uiso 1 1 calc R
H31C H 0.6753 0.4042 0.6438 0.189 Uiso 1 1 calc R
N1 N 0.6020(5) 0.15886(12) 0.6277(4) 0.0427(8) Uani 1 1 d .
H1 H 0.6662 0.1719 0.7121 0.051 Uiso 1 1 calc R
N5 N 0.3902(5) 0.06354(12) 0.7779(4) 0.0411(8) Uani 1 1 d .
H5A H 0.2732 0.0726 0.7472 0.049 Uiso 1 1 calc R
N4 N 0.9536(5) 0.09458(12) 1.0965(4) 0.0398(8) Uani 1 1 d .
H4A H 0.8718 0.0846 1.0144 0.048 Uiso 1 1 calc R
N3 N 1.1485(5) 0.19419(12) 0.9520(4) 0.0412(8) Uani 1 1 d .
H3C H 1.2627 0.1842 0.9584 0.049 Uiso 1 1 calc R
N2 N 0.9330(5) 0.20642(12) 0.6444(4) 0.0374(7) Uani 1 1 d .
H2B H 1.0106 0.1845 0.6715 0.045 Uiso 1 1 calc R
O1 O 0.5604(6) 0.15028(15) 0.3656(4) 0.0695(11) Uani 1 1 d .
O8 O 0.6982(4) 0.07747(11) 0.7735(3) 0.0453(7) Uani 1 1 d .
O7 O 0.4003(5) 0.04625(13) 1.1312(4) 0.0608(9) Uani 1 1 d .
O6 O 0.6921(4) 0.03377(10) 1.0887(3) 0.0407(7) Uani 1 1 d .
O5 O 1.0438(4) 0.09533(11) 1.3632(3) 0.0488(8) Uani 1 1 d .
O4 O 0.8474(4) 0.17776(11) 0.9647(3) 0.0456(7) Uani 1 1 d .
O3 O 0.8412(6) 0.27351(13) 0.7123(5) 0.0713(11) Uani 1 1 d .
O2 O 1.3481(7) 0.35331(15) 0.3296(6) 0.0873(13) Uani 1 1 d .
H2A H 1.4591 0.3494 0.3808 0.105 Uiso 1 1 calc R
O9 O 0.6947(10) 0.3490(2) 0.5473(8) 0.1118(18) Uani 1 1 d U
H9A H 0.7384 0.3244 0.5754 0.134 Uiso 1 1 calc R
O1W O 1.0184(4) 0.10651(11) 0.6699(3) 0.0472(7) Uani 1 1 d .
H1A H 0.9225 0.1063 0.7127 0.071 Uiso 1 1 d R
H1B H 0.9797 0.1040 0.5694 0.071 Uiso 1 1 d R
O2W O 0.5160(4) 0.14788(13) 0.0373(4) 0.0580(9) Uani 1 1 d .
H2C H 0.5180 0.1416 0.1340 0.087 Uiso 1 1 d R
H2D H 0.6099 0.1652 0.0366 0.087 Uiso 1 1 d R

loop_
_atom_site_aniso_label
_atom_site_aniso_U_11
_atom_site_aniso_U_22
_atom_site_aniso_U_33
_atom_site_aniso_U_23
_atom_site_aniso_U_13
_atom_site_aniso_U_12
C1 0.041(2) 0.052(3) 0.036(2) 0.0044(19) 0.0100(16) -0.0054(19)
C2 0.041(2) 0.043(2) 0.038(2) 0.0071(17) 0.0086(16) -0.0003(18)
C3 0.062(3) 0.049(3) 0.044(2) -0.0010(19) 0.0203(19) -0.014(2)
C4 0.060(3) 0.049(3) 0.040(2) 0.0028(19) 0.0222(19) -0.006(2)
C5 0.054(3) 0.064(4) 0.085(4) 0.024(3) 0.004(3) -0.003(3)
C6 0.074(4) 0.051(3) 0.104(5) 0.028(3) 0.014(3) -0.003(3)
C7 0.067(3) 0.048(3) 0.066(3) 0.008(2) 0.022(2) -0.012(2)
C8 0.049(3) 0.066(4) 0.135(6) 0.026(4) 0.030(3) 0.000(3)
C9 0.059(3) 0.048(3) 0.128(5) 0.026(3) 0.036(3) 0.007(3)
C10 0.041(2) 0.043(2) 0.043(2) 0.0029(19) 0.0114(17) -0.0042(19)
C11 0.048(2) 0.044(2) 0.047(2) -0.0018(19) 0.0069(18) -0.0093(19)
C12 0.080(4) 0.068(4) 0.142(5) 0.030(4) -0.018(4) -0.036(3)
C13 0.116(6) 0.105(6) 0.218(8) 0.053(6) 0.008(5) -0.048(5)
C14 0.113(6) 0.136(6) 0.139(6) 0.004(5) 0.016(5) -0.025(5)
C15 0.034(2) 0.046(2) 0.0284(16) -0.0010(16) 0.0095(14) -0.0055(17)
C16 0.0278(19) 0.051(2) 0.0391(19) 0.0056(18) 0.0085(15) -0.0050(16)
C17 0.0347(19) 0.040(2) 0.0315(18) 0.0026(16) 0.0054(14) 0.0009(16)
C18 0.046(2) 0.044(2) 0.0278(17) 0.0019(16) 0.0037(15) -0.0066(18)
C19 0.073(3) 0.059(3) 0.048(3) 0.013(2) -0.009(2) -0.012(3)
C20 0.108(5) 0.058(3) 0.057(3) 0.014(3) 0.002(3) -0.033(3)
C21 0.161(9) 0.074(5) 0.141(8) 0.049(5) 0.008(6) -0.018(5)
C22 0.171(9) 0.111(6) 0.096(6) 0.018(5) 0.062(6) -0.042(6)
C23 0.037(2) 0.038(2) 0.043(2) 0.0050(17) 0.0096(17) -0.0051(17)
C24 0.038(2) 0.043(2) 0.046(2) 0.0014(18) 0.0028(17) -0.0046(17)
C25 0.056(3) 0.053(3) 0.058(3) 0.003(2) 0.001(2) -0.019(2)
C26 0.089(4) 0.057(3) 0.063(3) 0.004(3) 0.004(3) -0.027(3)
C27 0.123(7) 0.061(5) 0.222(12) 0.016(6) 0.034(7) 0.009(5)
C28 0.128(6) 0.083(5) 0.098(5) 0.004(4) 0.031(4) -0.053(5)
C29 0.033(2) 0.055(3) 0.0279(17) -0.0029(17) 0.0084(14) -0.0086(17)
C30 0.034(2) 0.062(3) 0.039(2) 0.0118(19) 0.0060(16) -0.0076(19)
C31 0.157(8) 0.130(7) 0.175(8) -0.020(7) 0.018(7) 0.012(7)
N1 0.0407(18) 0.054(2) 0.0320(16) 0.0048(15) 0.0062(13) -0.0093(16)
N5 0.0287(16) 0.052(2) 0.0416(17) 0.0065(16) 0.0057(13) -0.0049(15)
N4 0.0322(16) 0.052(2) 0.0334(15) 0.0029(15) 0.0038(12) -0.0088(15)
N3 0.0336(17) 0.050(2) 0.0389(17) 0.0033(15) 0.0069(13) -0.0060(14)
N2 0.0348(17) 0.0425(19) 0.0356(16) 0.0009(14) 0.0100(13) -0.0027(14)
O1 0.073(2) 0.095(3) 0.0380(16) -0.0079(17) 0.0095(15) -0.037(2)
O8 0.0314(14) 0.062(2) 0.0426(15) 0.0079(14) 0.0087(11) -0.0030(13)
O7 0.0491(18) 0.079(2) 0.0550(19) -0.0030(17) 0.0142(15) 0.0044(17)
O6 0.0351(14) 0.0491(17) 0.0343(14) 0.0012(12) 0.0012(11) -0.0078(12)
O5 0.0521(17) 0.0588(19) 0.0346(14) -0.0005(13) 0.0085(12) -0.0164(15)
O4 0.0301(14) 0.062(2) 0.0456(15) 0.0069(14) 0.0116(11) 0.0020(13)
O3 0.082(3) 0.057(2) 0.063(2) -0.0063(17) -0.0050(19) 0.015(2)
O2 0.085(3) 0.065(3) 0.110(4) 0.019(2) 0.019(3) -0.022(2)
O9 0.117(4) 0.082(3) 0.122(4) 0.007(3) -0.001(3) 0.015(3)
O1W 0.0341(14) 0.069(2) 0.0394(14) -0.0005(14) 0.0103(11) -0.0027(14)
O2W 0.0376(16) 0.089(3) 0.0480(17) 0.0007(17) 0.0113(13) -0.0131(16)

loop_
_atom_type_symbol
_atom_type_description
_atom_type_scat_dispersion_real
_atom_type_scat_dispersion_imag
_atom_type_scat_source
C C 0.0033 0.0000 'International Tables Vol C Tables 4.2.6.8 and 6.1.1.4'
H H 0.0000 0.0000 'International Tables Vol C Tables 4.2.6.8 and 6.1.1.4'
N N 0.0061 0.0000 'International Tables Vol C Tables 4.2.6.8 and 6.1.1.4'
O O 0.0106 0.0000 'International Tables Vol C Tables 4.2.6.8 and 6.1.1.4'

loop_
_geom_angle_atom_site_label_1
_geom_angle_atom_site_label_2
_geom_angle_atom_site_label_3
_geom_angle
O1 C1 N1 122.2(4)
O1 C1 C2 122.0(4)
N1 C1 C2 115.6(4)
N2 C2 C1 111.9(3)
N2 C2 C3 112.5(3)
C1 C2 C3 112.0(3)
N2 C2 H2 106.6
C1 C2 H2 106.6
C3 C2 H2 106.6
C4 C3 C2 112.3(4)
C4 C3 H3A 109.2
C2 C3 H3A 109.2
C4 C3 H3B 109.2
C2 C3 H3B 109.2
H3A C3 H3B 107.9
C9 C4 C5 116.4(5)
C9 C4 C3 121.9(5)
C5 C4 C3 121.6(5)
C6 C5 C4 122.2(5)
C6 C5 H5 118.9
C4 C5 H5 118.9
C5 C6 C7 120.1(6)
C5 C6 H6 120.0
C7 C6 H6 120.0
C8 C7 O2 123.7(5)
C8 C7 C6 118.2(5)
O2 C7 C6 118.2(5)
C7 C8 C9 121.4(6)
C7 C8 H8 119.3
C9 C8 H8 119.3
C4 C9 C8 121.7(5)
C4 C9 H9 119.2
C8 C9 H9 119.2
O3 C10 N2 122.6(4)
O3 C10 C11 119.8(4)
N2 C10 C11 117.6(4)
N3 C11 C10 112.2(4)
N3 C11 C12 110.9(4)
C10 C11 C12 110.7(4)
N3 C11 H11 107.6
C10 C11 H11 107.6
C12 C11 H11 107.6
C14 C12 C13 111.5(8)
C14 C12 C11 119.6(8)
C13 C12 C11 112.2(7)
C14 C12 H12 103.9
C13 C12 H12 103.9
C11 C12 H12 103.9
C12 C13 H13A 109.5
C12 C13 H13B 109.5
H13A C13 H13B 109.5
C12 C13 H13C 109.5
H13A C13 H13C 109.5
H13B C13 H13C 109.5
C12 C14 H14A 109.5
C12 C14 H14B 109.5
H14A C14 H14B 109.5
C12 C14 H14C 109.5
H14A C14 H14C 109.5
H14B C14 H14C 109.5
O4 C15 N3 122.6(4)
O4 C15 C16 122.9(4)
N3 C15 C16 114.6(3)
N4 C16 C15 113.7(3)
N4 C16 H16A 108.8
C15 C16 H16A 108.8
N4 C16 H16B 108.8
C15 C16 H16B 108.8
H16A C16 H16B 107.7
O5 C17 N4 123.5(4)
O5 C17 C18 117.8(3)
N4 C17 C18 118.7(3)
O6 C18 C19 108.0(4)
O6 C18 C17 108.0(3)
C19 C18 C17 110.8(4)
O6 C18 H18 110.0
C19 C18 H18 110.0
C17 C18 H18 110.0
C18 C19 C20 114.7(5)
C18 C19 H19A 108.6
C20 C19 H19A 108.6
C18 C19 H19B 108.6
C20 C19 H19B 108.6
H19A C19 H19B 107.6
C22 C20 C19 113.0(6)
C22 C20 C21 110.1(7)
C19 C20 C21 108.6(7)
C22 C20 H20 108.3
C19 C20 H20 108.3
C21 C20 H20 108.3
C20 C21 H21A 109.5
C20 C21 H21B 109.5
H21A C21 H21B 109.5
C20 C21 H21C 109.5
H21A C21 H21C 109.5
H21B C21 H21C 109.5
C20 C22 H22A 109.5
C20 C22 H22B 109.5
H22A C22 H22B 109.5
C20 C22 H22C 109.5
H22A C22 H22C 109.5
H22B C22 H22C 109.5
O7 C23 O6 125.3(4)
O7 C23 C24 124.8(4)
O6 C23 C24 109.9(3)
N5 C24 C25 109.7(3)
N5 C24 C23 108.2(3)
C25 C24 C23 109.7(4)
N5 C24 H24 109.7
C25 C24 H24 109.7
C23 C24 H24 109.7
C26 C25 C24 116.6(4)
C26 C25 H25A 108.1
C24 C25 H25A 108.1
C26 C25 H25B 108.1
C24 C25 H25B 108.1
H25A C25 H25B 107.3
C25 C26 C27 110.4(6)
C25 C26 C28 109.8(6)
C27 C26 C28 110.5(6)
C25 C26 H26 108.7
C27 C26 H26 108.7
C28 C26 H26 108.7
C26 C27 H27A 109.5
C26 C27 H27B 109.5
H27A C27 H27B 109.5
C26 C27 H27C 109.5
H27A C27 H27C 109.5
H27B C27 H27C 109.5
C26 C28 H28A 109.5
C26 C28 H28B 109.5
H28A C28 H28B 109.5
C26 C28 H28C 109.5
H28A C28 H28C 109.5
H28B C28 H28C 109.5
O8 C29 N5 123.5(4)
O8 C29 C30 122.4(4)
N5 C29 C30 114.1(3)
N1 C30 C29 113.6(3)
N1 C30 H30A 108.8
C29 C30 H30A 108.8
N1 C30 H30B 108.8
C29 C30 H30B 108.8
H30A C30 H30B 107.7
O9 C31 H31A 109.5
O9 C31 H31B 109.5
H31A C31 H31B 109.5
O9 C31 H31C 109.5
H31A C31 H31C 109.5
H31B C31 H31C 109.5
C1 N1 C30 122.4(3)
C1 N1 H1 118.8
C30 N1 H1 118.8
C29 N5 C24 124.2(3)
C29 N5 H5A 117.9
C24 N5 H5A 117.9
C17 N4 C16 122.9(3)
C17 N4 H4A 118.5
C16 N4 H4A 118.5
C15 N3 C11 121.4(4)
C15 N3 H3C 119.3
C11 N3 H3C 119.3
C10 N2 C2 122.1(4)
C10 N2 H2B 118.9
C2 N2 H2B 118.9
C23 O6 C18 118.0(3)
C7 O2 H2A 109.5
C31 O9 H9A 109.5
H1A O1W H1B 110.2
H2C O2W H2D 108.3

loop_
_geom_bond_atom_site_label_1
_geom_bond_atom_site_label_2
_geom_bond_distance
C1 O1 1.220(5)
C1 N1 1.335(5)
C1 C2 1.532(6)
C2 N2 1.444(5)
C2 C3 1.542(6)
C2 H2 0.9800
C3 C4 1.499(6)
C3 H3A 0.9700
C3 H3B 0.9700
C4 C9 1.362(8)
C4 C5 1.376(8)
C5 C6 1.371(8)
C5 H5 0.9300
C6 C7 1.375(9)
C6 H6 0.9300
C7 C8 1.347(9)
C7 O2 1.371(6)
C8 C9 1.375(8)
C8 H8 0.9300
C9 H9 0.9300
C10 O3 1.222(6)
C10 N2 1.342(6)
C10 C11 1.517(6)
C11 N3 1.465(6)
C11 C12 1.545(8)
C11 H11 0.9800
C12 C14 1.416(11)
C12 C13 1.508(11)
C12 H12 0.9800
C13 H13A 0.9600
C13 H13B 0.9600
C13 H13C 0.9600
C14 H14A 0.9600
C14 H14B 0.9600
C14 H14C 0.9600
C15 O4 1.229(5)
C15 N3 1.324(5)
C15 C16 1.519(6)
C16 N4 1.444(5)
C16 H16A 0.9700
C16 H16B 0.9700
C17 O5 1.233(5)
C17 N4 1.319(5)
C17 C18 1.514(6)
C18 O6 1.456(5)
C18 C19 1.510(7)
C18 H18 0.9800
C19 C20 1.522(8)
C19 H19A 0.9700
C19 H19B 0.9700
C20 C22 1.485(12)
C20 C21 1.545(12)
C20 H20 0.9800
C21 H21A 0.9600
C21 H21B 0.9600
C21 H21C 0.9600
C22 H22A 0.9600
C22 H22B 0.9600
C22 H22C 0.9600
C23 O7 1.178(5)
C23 O6 1.341(5)
C23 C24 1.541(6)
C24 N5 1.452(6)
C24 C25 1.520(6)
C24 H24 0.9800
C25 C26 1.501(8)
C25 H25A 0.9700
C25 H25B 0.9700
C26 C27 1.502(13)
C26 C28 1.531(10)
C26 H26 0.9800
C27 H27A 0.9600
C27 H27B 0.9600
C27 H27C 0.9600
C28 H28A 0.9600
C28 H28B 0.9600
C28 H28C 0.9600
C29 O8 1.230(5)
C29 N5 1.327(5)
C29 C30 1.508(7)
C30 N1 1.439(6)
C30 H30A 0.9700
C30 H30B 0.9700
C31 O9 1.330(14)
C31 H31A 0.9600
C31 H31B 0.9600
C31 H31C 0.9600
N1 H1 0.8600
N5 H5A 0.8600
N4 H4A 0.8600
N3 H3C 0.8600
N2 H2B 0.8600
O2 H2A 0.8200
O9 H9A 0.8200
O1W H1A 0.8554
O1W H1B 0.8534
O2W H2C 0.8575
O2W H2D 0.8513

loop_
_geom_hbond_atom_site_label_D
_geom_hbond_atom_site_label_H
_geom_hbond_atom_site_label_A
_geom_hbond_distance_DH
_geom_hbond_distance_HA
_geom_hbond_distance_DA
_geom_hbond_angle_DHA
_geom_hbond_site_symmetry_A
N1 H1 O4 0.86 2.27 3.081(4) 157.3 .
N5 H5A O1W 0.86 2.06 2.905(5) 168.4 1_455
N4 H4A O8 0.86 2.17 3.001(4) 161.9 .
N3 H3C O2W 0.86 2.09 2.912(5) 160.3 1_656
N2 H2B O1W 0.86 2.35 3.072(5) 141.5 .
O2 H2A O9 0.82 1.94 2.736(8) 163.8 1_655
O9 H9A O3 0.82 1.97 2.760(7) 160.8 .
O1W H1A O8 0.86 2.00 2.795(4) 153.4 .
O1W H1B O5 0.85 1.97 2.732(4) 148.4 1_554
O2W H2C O1 0.86 1.98 2.791(5) 158.2 .
O2W H2D O4 0.85 1.98 2.748(4) 149.0 1_554

loop_
_geom_torsion_atom_site_label_1
_geom_torsion_atom_site_label_2
_geom_torsion_atom_site_label_3
_geom_torsion_atom_site_label_4
_geom_torsion
O1 C1 C2 N2 -153.2(4)
N1 C1 C2 N2 31.9(5)
O1 C1 C2 C3 -25.8(6)
N1 C1 C2 C3 159.4(4)
N2 C2 C3 C4 -61.0(5)
C1 C2 C3 C4 171.9(4)
C2 C3 C4 C9 102.7(6)
C2 C3 C4 C5 -74.1(6)
C9 C4 C5 C6 -0.2(9)
C3 C4 C5 C6 176.7(6)
C4 C5 C6 C7 1.5(11)
C5 C6 C7 C8 -0.4(11)
C5 C6 C7 O2 178.6(6)
O2 C7 C8 C9 179.1(7)
C6 C7 C8 C9 -2.1(11)
C5 C4 C9 C8 -2.2(10)
C3 C4 C9 C8 -179.1(6)
C7 C8 C9 C4 3.5(12)
O3 C10 C11 N3 152.8(4)
N2 C10 C11 N3 -28.7(5)
O3 C10 C11 C12 -82.8(7)
N2 C10 C11 C12 95.7(6)
N3 C11 C12 C14 -52.6(11)
C10 C11 C12 C14 -177.8(9)
N3 C11 C12 C13 174.1(8)
C10 C11 C12 C13 48.9(10)
O4 C15 C16 N4 7.1(5)
N3 C15 C16 N4 -172.0(3)
O5 C17 C18 O6 -177.1(4)
N4 C17 C18 O6 3.2(5)
O5 C17 C18 C19 -59.0(5)
N4 C17 C18 C19 121.4(4)
O6 C18 C19 C20 -68.8(6)
C17 C18 C19 C20 173.0(4)
C18 C19 C20 C22 -70.1(7)
C18 C19 C20 C21 167.4(6)
O7 C23 C24 N5 81.8(5)
O6 C23 C24 N5 -97.5(4)
O7 C23 C24 C25 -37.9(6)
O6 C23 C24 C25 142.8(4)
N5 C24 C25 C26 -179.2(5)
C23 C24 C25 C26 -60.4(6)
C24 C25 C26 C27 -68.5(7)
C24 C25 C26 C28 169.5(5)
O8 C29 C30 N1 -13.9(6)
N5 C29 C30 N1 166.8(3)
O1 C1 N1 C30 -0.7(7)
C2 C1 N1 C30 174.1(4)
C29 C30 N1 C1 115.0(4)
O8 C29 N5 C24 0.6(6)
C30 C29 N5 C24 180.0(4)
C25 C24 N5 C29 -161.0(4)
C23 C24 N5 C29 79.3(5)
O5 C17 N4 C16 4.0(6)
C18 C17 N4 C16 -176.4(4)
C15 C16 N4 C17 -118.5(4)
O4 C15 N3 C11 10.8(6)
C16 C15 N3 C11 -170.1(4)
C10 C11 N3 C15 -63.1(5)
C12 C11 N3 C15 172.6(5)
O3 C10 N2 C2 -0.3(6)
C11 C10 N2 C2 -178.8(4)
C1 C2 N2 C10 -114.3(4)
C3 C2 N2 C10 118.5(4)
O7 C23 O6 C18 -2.5(6)
C24 C23 O6 C18 176.8(3)
C19 C18 O6 C23 112.7(4)
C17 C18 O6 C23 -127.4(4)

loop_
_cod_related_entry_id
_cod_related_entry_code
_cod_related_entry_database
1 21197206 ChemSpider
